data_4131079
loop_
_publ_author_name
'Kennedy, C. Rose'
'Lehnherr, Dan'
'Rajapaksa, Naomi S.'
'Ford, David D.'
'Park, Yongho'
'Jacobsen, Eric N.'

_publ_section_title
;
 Mechanism-Guided Development of a Highly Active Bis-thiourea Catalyst for
 Anion-Abstraction Catalysis.
;
_journal_issue 41
_journal_name_full 'Journal of the American Chemical Society'
_journal_page_first 13525
_journal_page_last 13528
_journal_paper_doi 10.1021/jacs.6b09205
_journal_volume 138
_journal_year 2016
_chemical_absolute_configuration ad
_chemical_formula_sum 'C47 H52 Cl2 F12 N6 O2 S2'
_chemical_formula_weight 1095.97
_space_group_IT_number 5
_space_group_name_Hall 'C 2y'
_space_group_name_H-M_alt 'C 1 2 1'
_symmetry_cell_setting monoclinic
_symmetry_space_group_name_Hall 'C 2y'
_symmetry_space_group_name_H-M 'C 1 2 1'
_atom_sites_solution_hydrogens geom
_atom_sites_solution_primary direct
_atom_sites_solution_secondary difmap
_audit_creation_method SHELXL-97
_cell_angle_alpha 90.00
_cell_angle_beta 91.069(2)
_cell_angle_gamma 90.00
_cell_formula_units_Z 4
_cell_length_a 23.4967(8)
_cell_length_b 11.7870(4)
_cell_length_c 18.4817(6)
_cell_measurement_reflns_used 9923
_cell_measurement_temperature 100(2)
_cell_measurement_theta_max 27.6
_cell_measurement_theta_min 2.22
_cell_volume 5117.7(3)
_computing_cell_refinement 'SAINT 7.46A (Bruker-AXS, 2009)'
_computing_data_collection 'APEX2 v2009.3.0 (Bruker-AXS, 2009)'
_computing_data_reduction 'SAINT 7.46A (Bruker-AXS, 2009)'
_computing_molecular_graphics 'Bruker SHELXTL (Sheldrick, 2008)'
_computing_publication_material 'Bruker SHELXTL (Sheldrick, 2008)'
_computing_structure_refinement 'SHELXL-97 (Sheldrick, 2008)'
_computing_structure_solution 'SHELXS-97 (Sheldrick, 2008)'
_diffrn_ambient_temperature 100(2)
_diffrn_measured_fraction_theta_full 0.999
_diffrn_measured_fraction_theta_max 0.999
_diffrn_measurement_device_type
;
Bruker D8 goniometer with CCD area detector  
;
_diffrn_measurement_method 'omega and phi scans'
_diffrn_radiation_monochromator graphite
_diffrn_radiation_source 'fine-focus sealed tube'
_diffrn_radiation_type MoK\a
_diffrn_radiation_wavelength 0.71073
_diffrn_reflns_av_R_equivalents 0.0295
_diffrn_reflns_av_sigmaI/netI 0.0308
_diffrn_reflns_limit_h_max 30
_diffrn_reflns_limit_h_min -30
_diffrn_reflns_limit_k_max 15
_diffrn_reflns_limit_k_min -15
_diffrn_reflns_limit_l_max 23
_diffrn_reflns_limit_l_min -22
_diffrn_reflns_number 35483
_diffrn_reflns_theta_full 27.10
_diffrn_reflns_theta_max 27.10
_diffrn_reflns_theta_min 1.73
_exptl_absorpt_coefficient_mu 0.297
_exptl_absorpt_correction_T_max 0.9681
_exptl_absorpt_correction_T_min 0.9486
_exptl_absorpt_correction_type multi-scan
_exptl_absorpt_process_details SADABS
_exptl_crystal_colour colorless
_exptl_crystal_density_diffrn 1.422
_exptl_crystal_density_method 'not measured'
_exptl_crystal_description block
_exptl_crystal_F_000 2264
_exptl_crystal_size_max 0.18
_exptl_crystal_size_mid 0.14
_exptl_crystal_size_min 0.11
_refine_diff_density_max 0.832
_refine_diff_density_min -0.920
_refine_diff_density_rms 0.063
_refine_ls_abs_structure_details 'Flack H D (1983), Acta Cryst. A39, 876-881'
_refine_ls_abs_structure_Flack -0.06(6)
_refine_ls_extinction_method none
_refine_ls_goodness_of_fit_ref 1.027
_refine_ls_hydrogen_treatment constr
_refine_ls_matrix_type full
_refine_ls_number_parameters 701
_refine_ls_number_reflns 11213
_refine_ls_number_restraints 271
_refine_ls_restrained_S_all 1.090
_refine_ls_R_factor_all 0.0522
_refine_ls_R_factor_gt 0.0481
_refine_ls_shift/su_max 0.001
_refine_ls_shift/su_mean 0.000
_refine_ls_structure_factor_coef Fsqd
_refine_ls_weighting_details 'calc w=1/[\s^2^(Fo^2^)+(0.0730P)^2^+7.3927P] where P=(Fo^2^+2Fc^2^)/3'
_refine_ls_weighting_scheme calc
_refine_ls_wR_factor_gt 0.1260
_refine_ls_wR_factor_ref 0.1296
_reflns_number_gt 10429
_reflns_number_total 11213
_reflns_threshold_expression >2sigma(I)
_cod_data_source_file ja6b09205_si_002.cif
_cod_data_source_block DLH-109
_cod_depositor_comments
;
The following automatic conversions were performed:

data item '_symmetry_cell_setting' value 'Monoclinic' was changed to
'monoclinic' in accordance with the
/home/saulius/struct/COD-crude-data/automatic-downloads/DataCite-retrospective/ACS/depositions/lib/dictionaries/cif_core.dic
dictionary named 'cif_core.dic' version 2.4.2 last updated on
2011-04-26.

Automatic conversion script
Id: cif_fix_values 6909 2019-04-08 15:41:33Z antanas 
;
_cod_original_sg_symbol_Hall C2y
_cod_original_sg_symbol_H-M C2
_cod_database_code 4131079

loop_
_symmetry_equiv_pos_as_xyz
'x, y, z'
'-x, y, -z'
'x+1/2, y+1/2, z'
'-x+1/2, y+1/2, -z'

loop_
_atom_site_label
_atom_site_type_symbol
_atom_site_fract_x
_atom_site_fract_y
_atom_site_fract_z
_atom_site_U_iso_or_equiv
_atom_site_adp_type
_atom_site_occupancy
_atom_site_symmetry_multiplicity
_atom_site_calc_flag
_atom_site_refinement_flags
_atom_site_disorder_assembly
_atom_site_disorder_group
C1 C -0.82741(12) 0.2797(2) -0.89276(16) 0.0248(6) Uani 1 1 d . . .
H1 H -0.7991 0.2827 -0.9287 0.030 Uiso 1 1 calc R . .
C2 C -0.86137(14) 0.3746(3) -0.88031(18) 0.0323(7) Uani 1 1 d . . .
H2 H -0.8557 0.4424 -0.9070 0.039 Uiso 1 1 calc R . .
C3 C -0.90312(16) 0.3697(3) -0.8292(2) 0.0393(8) Uani 1 1 d . . .
H3 H -0.9258 0.4346 -0.8200 0.047 Uiso 1 1 calc R . .
C4 C -0.91225(16) 0.2693(3) -0.7908(2) 0.0437(9) Uani 1 1 d . . .
H4 H -0.9417 0.2653 -0.7564 0.052 Uiso 1 1 calc R . .
C5 C -0.87835(14) 0.1761(3) -0.80311(19) 0.0354(7) Uani 1 1 d . . .
H5A H -0.8847 0.1078 -0.7772 0.042 Uiso 1 1 calc R . .
C6 C -0.83473(11) 0.1812(2) -0.85316(15) 0.0223(5) Uani 1 1 d . . .
C7 C -0.79394(12) 0.0831(2) -0.86206(17) 0.0253(6) Uani 1 1 d . . .
H7A H -0.7635 0.1064 -0.8953 0.030 Uiso 1 1 calc R . .
H7B H -0.7758 0.0661 -0.8145 0.030 Uiso 1 1 calc R . .
C8 C -0.83676(10) -0.1021(2) -0.84462(15) 0.0187(5) Uani 1 1 d . . .
C9 C -0.86051(11) -0.2155(2) -0.87327(14) 0.0176(5) Uani 1 1 d . . .
H9 H -0.8474 -0.2250 -0.9241 0.021 Uiso 1 1 calc R . .
C10 C -0.78162(11) -0.3431(2) -0.84165(14) 0.0170(5) Uani 1 1 d . . .
C11 C -0.70500(11) -0.4600(2) -0.79096(15) 0.0209(5) Uani 1 1 d . . .
C12 C -0.69853(11) -0.5598(2) -0.82930(15) 0.0208(5) Uani 1 1 d . A .
H12 H -0.7300 -0.5922 -0.8549 0.025 Uiso 1 1 calc R . .
C13 C -0.64564(12) -0.6120(2) -0.83008(15) 0.0213(5) Uani 1 1 d D . .
C14 C -0.59900(12) -0.5651(3) -0.79332(16) 0.0247(6) Uani 1 1 d . A .
H14 H -0.5627 -0.6007 -0.7948 0.030 Uiso 1 1 calc R . .
C15 C -0.60639(12) -0.4660(3) -0.75468(17) 0.0255(6) Uani 1 1 d D . .
C16 C -0.65930(12) -0.4125(2) -0.75277(16) 0.0232(5) Uani 1 1 d . A .
H16 H -0.6641 -0.3447 -0.7258 0.028 Uiso 1 1 calc R . .
C17 C -0.82492(15) -0.0259(3) -0.96935(17) 0.0318(7) Uani 1 1 d . . .
H17A H -0.8506 0.0338 -0.9871 0.048 Uiso 1 1 calc R . .
H17B H -0.8397 -0.1002 -0.9843 0.048 Uiso 1 1 calc R . .
H17C H -0.7871 -0.0147 -0.9896 0.048 Uiso 1 1 calc R . .
C18 C -0.92651(11) -0.2242(2) -0.87434(14) 0.0189(5) Uani 1 1 d . . .
C19 C -0.95234(12) -0.1205(2) -0.91273(17) 0.0255(6) Uani 1 1 d . . .
H19A H -0.9426 -0.0518 -0.8854 0.038 Uiso 1 1 calc R . .
H19B H -0.9938 -0.1287 -0.9158 0.038 Uiso 1 1 calc R . .
H19C H -0.9371 -0.1148 -0.9616 0.038 Uiso 1 1 calc R . .
C20 C -0.95047(11) -0.2305(3) -0.79840(15) 0.0249(6) Uani 1 1 d . . .
H20A H -0.9335 -0.2951 -0.7725 0.037 Uiso 1 1 calc R . .
H20B H -0.9919 -0.2403 -0.8016 0.037 Uiso 1 1 calc R . .
H20C H -0.9415 -0.1603 -0.7722 0.037 Uiso 1 1 calc R . .
C21 C -0.94307(12) -0.3320(2) -0.91601(17) 0.0269(6) Uani 1 1 d . . .
H21A H -0.9279 -0.3282 -0.9650 0.040 Uiso 1 1 calc R . .
H21B H -0.9846 -0.3383 -0.9188 0.040 Uiso 1 1 calc R . .
H21C H -0.9272 -0.3984 -0.8909 0.040 Uiso 1 1 calc R . .
C22 C -0.6407(5) -0.7272(9) -0.8657(6) 0.0260(6) Uani 0.472(5) 1 d PDU A 1
F1 F -0.5890(3) -0.7451(6) -0.8934(4) 0.0365(10) Uani 0.472(5) 1 d PDU A 1
F2 F -0.6781(4) -0.7412(11) -0.9225(4) 0.0315(10) Uani 0.472(5) 1 d PDU A 1
F3 F -0.6511(3) -0.8144(5) -0.8203(3) 0.0410(9) Uani 0.472(5) 1 d PDU A 1
C22B C -0.6370(4) -0.7220(8) -0.8674(6) 0.0260(6) Uani 0.528(5) 1 d PD A 2
F1B F -0.5949(2) -0.7164(5) -0.9160(3) 0.0365(10) Uani 0.528(5) 1 d PD A 2
F2B F -0.6826(4) -0.7559(9) -0.9039(4) 0.0315(10) Uani 0.528(5) 1 d PD A 2
F3B F -0.6214(3) -0.8007(4) -0.8199(3) 0.0410(9) Uani 0.528(5) 1 d PD A 2
C23 C -0.5576(6) -0.4211(14) -0.7098(7) 0.0374(8) Uani 0.472(5) 1 d PDU A 1
F4 F -0.5056(7) -0.4599(16) -0.7242(7) 0.0479(14) Uani 0.472(5) 1 d PDU A 1
F5 F -0.5569(5) -0.4664(7) -0.6423(6) 0.0484(12) Uani 0.472(5) 1 d PDU A 1
F6 F -0.5568(8) -0.3091(12) -0.7010(6) 0.0436(14) Uani 0.472(5) 1 d PDU A 1
C23B C -0.5584(5) -0.4152(13) -0.7118(7) 0.0374(8) Uani 0.528(5) 1 d PD A 2
F4B F -0.5090(6) -0.4495(14) -0.7390(6) 0.0479(14) Uani 0.528(5) 1 d PD A 2
F5B F -0.5653(4) -0.4320(6) -0.6403(5) 0.0484(12) Uani 0.528(5) 1 d PD A 2
F6B F -0.5560(7) -0.3033(10) -0.7209(5) 0.0436(14) Uani 0.528(5) 1 d PD A 2
N1 N -0.82091(10) -0.0211(2) -0.89043(13) 0.0219(5) Uani 1 1 d . . .
N2 N -0.83486(9) -0.30570(19) -0.82988(12) 0.0178(4) Uani 1 1 d . . .
H2A H -0.8546 -0.3367 -0.7951 0.021 Uiso 1 1 calc R . .
N3 N -0.75983(9) -0.4075(2) -0.78748(12) 0.0206(5) Uani 1 1 d . . .
H3A H -0.7801 -0.4176 -0.7485 0.025 Uiso 1 1 calc R . .
O1 O -0.83111(8) -0.08934(16) -0.77777(10) 0.0218(4) Uani 1 1 d . . .
S1 S -0.74457(3) -0.31232(6) -0.91589(4) 0.02289(14) Uani 1 1 d . . .
C31 C -0.81073(18) -0.7556(3) -0.63118(19) 0.0413(8) Uani 1 1 d . . .
H31 H -0.8474 -0.7846 -0.6207 0.050 Uiso 1 1 calc R . .
C32 C -0.7695(2) -0.8278(3) -0.6572(2) 0.0493(10) Uani 1 1 d . . .
H32 H -0.7784 -0.9053 -0.6657 0.059 Uiso 1 1 calc R . .
C33 C -0.71567(19) -0.7881(3) -0.67083(19) 0.0447(9) Uani 1 1 d . . .
H33 H -0.6874 -0.8383 -0.6882 0.054 Uiso 1 1 calc R . .
C34 C -0.70305(17) -0.6756(3) -0.65914(18) 0.0393(8) Uani 1 1 d . . .
H34 H -0.6658 -0.6483 -0.6681 0.047 Uiso 1 1 calc R . .
C35 C -0.74510(14) -0.6004(3) -0.63394(17) 0.0304(6) Uani 1 1 d . . .
H35 H -0.7363 -0.5226 -0.6265 0.036 Uiso 1 1 calc R . .
C36 C -0.79920(14) -0.6408(3) -0.62017(16) 0.0281(6) Uani 1 1 d . . .
C37 C -0.84670(14) -0.5653(3) -0.59474(19) 0.0303(6) Uani 1 1 d . . .
H37A H -0.8743 -0.5541 -0.6353 0.036 Uiso 1 1 calc R . .
H37B H -0.8669 -0.6045 -0.5554 0.036 Uiso 1 1 calc R . .
C38 C -0.83408(11) -0.3633(2) -0.61108(15) 0.0212(5) Uani 1 1 d . . .
C39 C -0.82373(11) -0.2442(2) -0.58010(14) 0.0207(5) Uani 1 1 d . . .
H39 H -0.7973 -0.2512 -0.5373 0.025 Uiso 1 1 calc R . .
C40 C -0.73899(11) -0.1816(2) -0.64500(14) 0.0186(5) Uani 1 1 d . . .
C41 C -0.66949(11) -0.0998(2) -0.73149(15) 0.0196(5) Uani 1 1 d . . .
C42 C -0.62586(12) -0.0634(3) -0.68464(15) 0.0227(5) Uani 1 1 d . B .
H42 H -0.6315 -0.0614 -0.6339 0.027 Uiso 1 1 calc R . .
C43 C -0.57431(12) -0.0303(3) -0.71277(17) 0.0265(6) Uani 1 1 d D . .
C44 C -0.56519(12) -0.0310(3) -0.78697(17) 0.0262(6) Uani 1 1 d . B .
H44 H -0.5297 -0.0077 -0.8057 0.031 Uiso 1 1 calc R . .
C45 C -0.60838(12) -0.0660(2) -0.83230(16) 0.0233(5) Uani 1 1 d D . .
C46 C -0.66079(12) -0.1012(2) -0.80555(15) 0.0208(5) Uani 1 1 d . B .
H46 H -0.6902 -0.1259 -0.8378 0.025 Uiso 1 1 calc R . .
C47 C -0.80082(15) -0.4520(3) -0.49623(17) 0.0316(7) Uani 1 1 d . . .
H47A H -0.8291 -0.4312 -0.4603 0.047 Uiso 1 1 calc R . .
H47B H -0.7700 -0.3959 -0.4956 0.047 Uiso 1 1 calc R . .
H47C H -0.7852 -0.5271 -0.4847 0.047 Uiso 1 1 calc R . .
C48 C -0.87902(12) -0.1839(3) -0.55506(15) 0.0232(6) Uani 1 1 d . . .
C49 C -0.92199(12) -0.1649(3) -0.61705(16) 0.0274(6) Uani 1 1 d . . .
H49A H -0.9043 -0.1198 -0.6551 0.041 Uiso 1 1 calc R . .
H49B H -0.9552 -0.1243 -0.5989 0.041 Uiso 1 1 calc R . .
H49C H -0.9340 -0.2383 -0.6369 0.041 Uiso 1 1 calc R . .
C50 C -0.86159(14) -0.0680(3) -0.52302(18) 0.0324(7) Uani 1 1 d . . .
H50A H -0.8340 -0.0795 -0.4833 0.049 Uiso 1 1 calc R . .
H50B H -0.8953 -0.0294 -0.5047 0.049 Uiso 1 1 calc R . .
H50C H -0.8444 -0.0215 -0.5607 0.049 Uiso 1 1 calc R . .
C51 C -0.90740(13) -0.2537(3) -0.49605(16) 0.0318(6) Uani 1 1 d . . .
H51A H -0.9178 -0.3285 -0.5154 0.048 Uiso 1 1 calc R . .
H51B H -0.9417 -0.2145 -0.4800 0.048 Uiso 1 1 calc R . .
H51C H -0.8809 -0.2630 -0.4549 0.048 Uiso 1 1 calc R . .
C52 C -0.5294(2) 0.0180(6) -0.6633(3) 0.0527(9) Uani 0.808(4) 1 d PDU B 1
F7 F -0.47741(11) 0.0036(4) -0.68640(18) 0.0672(9) Uani 0.808(4) 1 d PDU B 1
F8 F -0.53499(19) -0.0131(4) -0.5946(2) 0.0703(11) Uani 0.808(4) 1 d PDU B 1
F9 F -0.53292(15) 0.1331(3) -0.6596(2) 0.0708(9) Uani 0.808(4) 1 d PDU B 1
C52B C -0.5259(7) -0.0067(15) -0.6622(10) 0.0527(9) Uani 0.192(4) 1 d PD B 2
F7B F -0.4903(4) -0.0944(13) -0.6477(8) 0.0672(9) Uani 0.192(4) 1 d PD B 2
F8B F -0.5439(9) 0.0325(18) -0.5993(10) 0.0703(11) Uani 0.192(4) 1 d PD B 2
F9B F -0.4927(7) 0.0759(15) -0.6828(9) 0.0708(9) Uani 0.192(4) 1 d PD B 2
C53 C -0.6028(3) -0.0626(5) -0.9132(3) 0.0321(6) Uani 0.808(4) 1 d PDU B 1
F10 F -0.6171(2) -0.1613(4) -0.9447(5) 0.0381(9) Uani 0.808(4) 1 d PDU B 1
F11 F -0.54980(16) -0.0416(3) -0.9346(2) 0.0483(8) Uani 0.808(4) 1 d PDU B 1
F12 F -0.63614(15) 0.0166(3) -0.9447(2) 0.0481(8) Uani 0.808(4) 1 d PDU B 1
C53B C -0.5980(9) -0.0691(19) -0.9110(9) 0.0321(6) Uani 0.192(4) 1 d PD B 2
F10B F -0.6281(10) -0.1509(19) -0.943(2) 0.0381(9) Uani 0.192(4) 1 d PD B 2
F11B F -0.5422(7) -0.0790(16) -0.9238(11) 0.0483(8) Uani 0.192(4) 1 d PD B 2
F12B F -0.6133(7) 0.0286(15) -0.9393(10) 0.0481(8) Uani 0.192(4) 1 d PD B 2
N4 N -0.82799(11) -0.4547(2) -0.56860(13) 0.0249(5) Uani 1 1 d . . .
N5 N -0.79565(9) -0.1779(2) -0.63486(12) 0.0203(5) Uani 1 1 d . . .
H5 H -0.8165 -0.1331 -0.6628 0.024 Uiso 1 1 calc R . .
N6 N -0.72395(10) -0.1275(2) -0.70715(12) 0.0202(4) Uani 1 1 d . . .
H6 H -0.7524 -0.1072 -0.7360 0.024 Uiso 1 1 calc R . .
O2 O -0.84868(8) -0.37314(17) -0.67613(10) 0.0237(4) Uani 1 1 d . . .
S2 S -0.69325(3) -0.24818(6) -0.58868(4) 0.02172(14) Uani 1 1 d . . .
C1S C -0.4841(4) -0.3042(7) -0.9743(6) 0.0714(7) Uani 0.50 1 d PD C -1
H1SA H -0.4505 -0.2901 -0.9423 0.086 Uiso 0.50 1 calc PR C -1
H1SB H -0.4982 -0.2295 -0.9913 0.086 Uiso 0.50 1 calc PR C -1
Cl1 Cl -0.53439(16) -0.3638(3) -0.9253(3) 0.0714(7) Uani 0.50 1 d PD C -1
Cl2 Cl -0.46011(17) -0.3869(4) -1.0548(3) 0.0714(7) Uani 0.50 1 d PD C -1
C2S C -0.5258(5) -0.2440(17) -0.5264(7) 0.1118(11) Uani 0.50 1 d PD D -1
H2SA H -0.5220 -0.1609 -0.5325 0.134 Uiso 0.50 1 calc PR D -1
H2SB H -0.5572 -0.2721 -0.5581 0.134 Uiso 0.50 1 calc PR D -1
Cl4 Cl -0.53680(19) -0.2799(5) -0.4361(3) 0.1118(11) Uani 0.50 1 d PD D -1
Cl3 Cl -0.4546(2) -0.3216(6) -0.5461(3) 0.1118(11) Uani 0.50 1 d PD D -1

loop_
_atom_site_aniso_label
_atom_site_aniso_U_11
_atom_site_aniso_U_22
_atom_site_aniso_U_33
_atom_site_aniso_U_23
_atom_site_aniso_U_13
_atom_site_aniso_U_12
C1 0.0260(14) 0.0229(14) 0.0255(14) 0.0028(11) -0.0003(11) -0.0014(11)
C2 0.0392(17) 0.0235(15) 0.0343(17) 0.0077(12) -0.0007(13) 0.0045(13)
C3 0.0411(18) 0.0290(17) 0.048(2) 0.0045(14) 0.0102(15) 0.0136(14)
C4 0.0392(18) 0.036(2) 0.056(2) 0.0084(17) 0.0205(16) 0.0097(15)
C5 0.0349(16) 0.0272(16) 0.0445(18) 0.0085(14) 0.0114(14) 0.0034(13)
C6 0.0205(12) 0.0185(13) 0.0279(13) -0.0012(11) -0.0022(10) -0.0002(10)
C7 0.0200(13) 0.0183(13) 0.0376(16) 0.0043(12) 0.0004(11) 0.0004(10)
C8 0.0124(11) 0.0179(12) 0.0258(14) 0.0048(10) -0.0015(9) 0.0049(9)
C9 0.0169(12) 0.0155(12) 0.0203(12) 0.0028(9) -0.0009(9) 0.0025(9)
C10 0.0167(11) 0.0135(11) 0.0207(12) -0.0010(9) -0.0009(9) 0.0026(9)
C11 0.0189(12) 0.0199(13) 0.0240(13) 0.0021(10) 0.0013(10) 0.0062(10)
C12 0.0194(12) 0.0223(13) 0.0206(13) 0.0005(10) -0.0009(10) 0.0039(10)
C13 0.0249(13) 0.0198(13) 0.0191(13) -0.0003(10) 0.0009(10) 0.0044(10)
C14 0.0178(12) 0.0243(14) 0.0319(15) 0.0004(12) 0.0002(11) 0.0071(10)
C15 0.0176(13) 0.0235(14) 0.0353(16) -0.0037(12) -0.0011(11) 0.0035(11)
C16 0.0206(13) 0.0196(13) 0.0295(14) -0.0005(11) 0.0008(11) 0.0060(10)
C17 0.0418(17) 0.0269(15) 0.0270(15) 0.0089(12) 0.0063(13) -0.0033(13)
C18 0.0186(12) 0.0179(13) 0.0203(12) 0.0005(10) -0.0003(9) 0.0018(9)
C19 0.0213(13) 0.0218(14) 0.0332(16) 0.0066(11) -0.0054(11) 0.0042(11)
C20 0.0160(12) 0.0362(16) 0.0225(13) 0.0033(12) 0.0017(10) 0.0046(11)
C21 0.0263(14) 0.0205(14) 0.0335(15) -0.0045(11) -0.0049(11) 0.0004(11)
C22 0.0256(13) 0.0243(14) 0.0280(13) -0.0022(10) 0.0016(10) 0.0070(11)
F1 0.0255(11) 0.038(3) 0.046(3) -0.0161(18) 0.0052(15) 0.0077(14)
F2 0.0287(14) 0.026(2) 0.040(3) -0.006(2) -0.003(2) 0.0003(14)
F3 0.069(3) 0.0197(13) 0.0346(11) 0.0010(10) 0.007(2) 0.011(2)
C22B 0.0256(13) 0.0243(14) 0.0280(13) -0.0022(10) 0.0016(10) 0.0070(11)
F1B 0.0255(11) 0.038(3) 0.046(3) -0.0161(18) 0.0052(15) 0.0077(14)
F2B 0.0287(14) 0.026(2) 0.040(3) -0.006(2) -0.003(2) 0.0003(14)
F3B 0.069(3) 0.0197(13) 0.0346(11) 0.0010(10) 0.007(2) 0.011(2)
C23 0.0230(12) 0.0325(16) 0.0564(16) -0.0115(15) -0.0081(13) 0.0018(12)
F4 0.0194(15) 0.047(2) 0.077(4) -0.020(3) -0.016(3) 0.0076(12)
F5 0.044(2) 0.045(3) 0.0550(13) -0.006(3) -0.0218(14) 0.001(3)
F6 0.0349(11) 0.0303(14) 0.065(4) -0.014(3) -0.015(4) 0.0003(11)
C23B 0.0230(12) 0.0325(16) 0.0564(16) -0.0115(15) -0.0081(13) 0.0018(12)
F4B 0.0194(15) 0.047(2) 0.077(4) -0.020(3) -0.016(3) 0.0076(12)
F5B 0.044(2) 0.045(3) 0.0550(13) -0.006(3) -0.0218(14) 0.001(3)
F6B 0.0349(11) 0.0303(14) 0.065(4) -0.014(3) -0.015(4) 0.0003(11)
N1 0.0210(11) 0.0179(11) 0.0270(12) 0.0012(9) 0.0035(9) -0.0011(9)
N2 0.0164(10) 0.0165(10) 0.0205(10) 0.0043(9) 0.0029(8) 0.0027(9)
N3 0.0171(10) 0.0245(12) 0.0201(11) 0.0021(9) 0.0020(8) 0.0075(9)
O1 0.0218(9) 0.0196(9) 0.0236(10) 0.0028(8) -0.0053(7) 0.0011(7)
S1 0.0212(3) 0.0264(3) 0.0214(3) 0.0022(3) 0.0061(2) 0.0067(3)
C31 0.060(2) 0.0268(17) 0.0375(18) -0.0028(14) -0.0018(15) -0.0046(16)
C32 0.080(3) 0.0284(18) 0.0390(19) -0.0055(15) -0.0015(19) 0.0018(19)
C33 0.069(2) 0.039(2) 0.0271(16) 0.0033(14) 0.0067(16) 0.0217(18)
C34 0.047(2) 0.043(2) 0.0270(16) 0.0057(14) 0.0049(14) 0.0140(16)
C35 0.0399(17) 0.0247(15) 0.0264(15) 0.0049(12) -0.0019(12) 0.0048(13)
C36 0.0383(17) 0.0238(15) 0.0221(14) 0.0043(11) -0.0044(12) -0.0003(12)
C37 0.0322(15) 0.0208(14) 0.0379(17) 0.0052(12) 0.0006(12) -0.0041(12)
C38 0.0158(11) 0.0243(13) 0.0235(13) 0.0047(11) 0.0044(10) 0.0008(10)
C39 0.0207(12) 0.0226(13) 0.0188(12) 0.0050(11) 0.0013(9) -0.0018(11)
C40 0.0196(12) 0.0153(12) 0.0208(12) -0.0019(10) -0.0021(9) -0.0008(10)
C41 0.0179(12) 0.0150(12) 0.0258(14) -0.0015(10) 0.0004(10) 0.0016(9)
C42 0.0211(13) 0.0246(14) 0.0224(13) -0.0039(11) 0.0011(10) -0.0018(11)
C43 0.0192(13) 0.0283(15) 0.0320(15) -0.0036(12) -0.0001(11) -0.0017(11)
C44 0.0208(13) 0.0241(14) 0.0340(16) 0.0024(12) 0.0073(11) 0.0002(11)
C45 0.0279(14) 0.0167(12) 0.0255(14) 0.0016(11) 0.0059(11) 0.0021(11)
C46 0.0237(13) 0.0151(12) 0.0235(13) 0.0012(10) -0.0006(10) 0.0000(10)
C47 0.0427(17) 0.0278(15) 0.0243(15) 0.0092(12) 0.0000(13) 0.0023(13)
C48 0.0224(13) 0.0276(15) 0.0199(13) -0.0025(11) 0.0040(10) 0.0006(11)
C49 0.0207(13) 0.0334(16) 0.0280(15) 0.0014(12) 0.0004(11) 0.0065(12)
C50 0.0367(16) 0.0301(16) 0.0304(15) -0.0090(13) 0.0025(13) -0.0011(13)
C51 0.0292(14) 0.0408(18) 0.0257(14) 0.0041(13) 0.0087(11) 0.0009(14)
C52 0.0259(13) 0.085(2) 0.0474(15) -0.0142(18) -0.0005(13) -0.0211(16)
F7 0.0187(11) 0.117(3) 0.0656(17) -0.0237(18) -0.0064(10) -0.0096(13)
F8 0.0443(18) 0.120(3) 0.0458(13) -0.0015(18) -0.0157(12) -0.029(2)
F9 0.0568(17) 0.0772(18) 0.078(2) -0.0281(16) -0.0041(15) -0.0296(14)
C52B 0.0259(13) 0.085(2) 0.0474(15) -0.0142(18) -0.0005(13) -0.0211(16)
F7B 0.0187(11) 0.117(3) 0.0656(17) -0.0237(18) -0.0064(10) -0.0096(13)
F8B 0.0443(18) 0.120(3) 0.0458(13) -0.0015(18) -0.0157(12) -0.029(2)
F9B 0.0568(17) 0.0772(18) 0.078(2) -0.0281(16) -0.0041(15) -0.0296(14)
C53 0.0417(15) 0.0290(13) 0.0259(13) 0.0021(11) 0.0103(12) -0.0030(12)
F10 0.054(2) 0.0354(12) 0.0256(10) -0.0055(11) 0.013(2) -0.0064(14)
F11 0.0484(14) 0.064(2) 0.0334(16) 0.0054(15) 0.0177(12) -0.0182(14)
F12 0.074(2) 0.0448(14) 0.0252(11) 0.0084(10) 0.0028(17) 0.0172(17)
C53B 0.0417(15) 0.0290(13) 0.0259(13) 0.0021(11) 0.0103(12) -0.0030(12)
F10B 0.054(2) 0.0354(12) 0.0256(10) -0.0055(11) 0.013(2) -0.0064(14)
F11B 0.0484(14) 0.064(2) 0.0334(16) 0.0054(15) 0.0177(12) -0.0182(14)
F12B 0.074(2) 0.0448(14) 0.0252(11) 0.0084(10) 0.0028(17) 0.0172(17)
N4 0.0291(12) 0.0219(12) 0.0239(12) 0.0054(9) 0.0016(9) -0.0016(10)
N5 0.0169(10) 0.0224(11) 0.0216(11) 0.0066(9) -0.0002(8) -0.0004(9)
N6 0.0178(10) 0.0231(11) 0.0197(11) 0.0009(9) -0.0002(8) -0.0022(9)
O2 0.0260(10) 0.0245(10) 0.0205(10) 0.0009(8) 0.0010(7) 0.0005(8)
S2 0.0205(3) 0.0234(3) 0.0211(3) 0.0016(3) -0.0027(2) 0.0027(3)
C1S 0.0636(9) 0.0267(14) 0.123(3) 0.0146(9) -0.0104(12) -0.0005(8)
Cl1 0.0636(9) 0.0267(14) 0.123(3) 0.0146(9) -0.0104(12) -0.0005(8)
Cl2 0.0636(9) 0.0267(14) 0.123(3) 0.0146(9) -0.0104(12) -0.0005(8)
C2S 0.0698(14) 0.130(4) 0.135(3) 0.0139(19) -0.0094(15) 0.0327(16)
Cl4 0.0698(14) 0.130(4) 0.135(3) 0.0139(19) -0.0094(15) 0.0327(16)
Cl3 0.0698(14) 0.130(4) 0.135(3) 0.0139(19) -0.0094(15) 0.0327(16)

loop_
_atom_type_symbol
_atom_type_description
_atom_type_scat_dispersion_real
_atom_type_scat_dispersion_imag
_atom_type_scat_source
C C 0.0033 0.0016 'International Tables Vol C Tables 4.2.6.8 and 6.1.1.4'
H H 0.0000 0.0000 'International Tables Vol C Tables 4.2.6.8 and 6.1.1.4'
Cl Cl 0.1484 0.1585 'International Tables Vol C Tables 4.2.6.8 and 6.1.1.4'
F F 0.0171 0.0103 'International Tables Vol C Tables 4.2.6.8 and 6.1.1.4'
N N 0.0061 0.0033 'International Tables Vol C Tables 4.2.6.8 and 6.1.1.4'
O O 0.0106 0.0060 'International Tables Vol C Tables 4.2.6.8 and 6.1.1.4'
S S 0.1246 0.1234 'International Tables Vol C Tables 4.2.6.8 and 6.1.1.4'

loop_
_geom_angle_atom_site_label_1
_geom_angle_atom_site_label_2
_geom_angle_atom_site_label_3
_geom_angle
C6 C1 C2 120.5(3)
C6 C1 H1 119.7
C2 C1 H1 119.7
C3 C2 C1 119.8(3)
C3 C2 H2 120.1
C1 C2 H2 120.1
C2 C3 C4 120.2(3)
C2 C3 H3 119.9
C4 C3 H3 119.9
C5 C4 C3 119.8(3)
C5 C4 H4 120.1
C3 C4 H4 120.1
C4 C5 C6 120.6(3)
C4 C5 H5A 119.7
C6 C5 H5A 119.7
C1 C6 C5 119.1(3)
C1 C6 C7 119.9(3)
C5 C6 C7 120.9(3)
N1 C7 C6 114.0(2)
N1 C7 H7A 108.8
C6 C7 H7A 108.8
N1 C7 H7B 108.8
C6 C7 H7B 108.8
H7A C7 H7B 107.6
O1 C8 N1 121.1(3)
O1 C8 C9 118.4(2)
N1 C8 C9 120.5(2)
N2 C9 C8 107.5(2)
N2 C9 C18 111.2(2)
C8 C9 C18 114.7(2)
N2 C9 H9 107.7
C8 C9 H9 107.7
C18 C9 H9 107.7
N2 C10 N3 113.8(2)
N2 C10 S1 124.0(2)
N3 C10 S1 122.18(19)
C12 C11 C16 120.7(2)
C12 C11 N3 119.9(3)
C16 C11 N3 119.3(2)
C11 C12 C13 119.3(3)
C11 C12 H12 120.3
C13 C12 H12 120.3
C12 C13 C14 121.0(3)
C12 C13 C22B 121.6(5)
C14 C13 C22B 117.4(5)
C12 C13 C22 118.6(5)
C14 C13 C22 120.2(5)
C15 C14 C13 118.8(3)
C15 C14 H14 120.6
C13 C14 H14 120.6
C14 C15 C16 121.0(3)
C14 C15 C23B 120.9(6)
C16 C15 C23B 118.1(6)
C14 C15 C23 118.8(7)
C16 C15 C23 120.0(7)
C11 C16 C15 119.0(3)
C11 C16 H16 120.5
C15 C16 H16 120.5
N1 C17 H17A 109.5
N1 C17 H17B 109.5
H17A C17 H17B 109.5
N1 C17 H17C 109.5
H17A C17 H17C 109.5
H17B C17 H17C 109.5
C20 C18 C19 108.4(2)
C20 C18 C21 109.1(2)
C19 C18 C21 109.5(2)
C20 C18 C9 112.2(2)
C19 C18 C9 109.9(2)
C21 C18 C9 107.8(2)
C18 C19 H19A 109.5
C18 C19 H19B 109.5
H19A C19 H19B 109.5
C18 C19 H19C 109.5
H19A C19 H19C 109.5
H19B C19 H19C 109.5
C18 C20 H20A 109.5
C18 C20 H20B 109.5
H20A C20 H20B 109.5
C18 C20 H20C 109.5
H20A C20 H20C 109.5
H20B C20 H20C 109.5
C18 C21 H21A 109.5
C18 C21 H21B 109.5
H21A C21 H21B 109.5
C18 C21 H21C 109.5
H21A C21 H21C 109.5
H21B C21 H21C 109.5
F1 C22 F3 107.0(8)
F1 C22 F2 105.1(10)
F3 C22 F2 105.4(8)
F1 C22 C13 112.5(8)
F3 C22 C13 113.3(8)
F2 C22 C13 112.9(10)
F2B C22B F3B 109.8(8)
F2B C22B F1B 105.8(8)
F3B C22B F1B 106.2(7)
F2B C22B C13 112.7(9)
F3B C22B C13 110.0(7)
F1B C22B C13 112.0(7)
F6 C23 F4 110.7(13)
F6 C23 F5 106.1(9)
F4 C23 F5 93.1(11)
F6 C23 C15 115.2(13)
F4 C23 C15 117.6(13)
F5 C23 C15 111.4(11)
F6B C23B F4B 102.2(11)
F6B C23B F5B 106.0(8)
F4B C23B F5B 116.5(10)
F6B C23B C15 111.4(12)
F4B C23B C15 109.3(11)
F5B C23B C15 111.0(10)
C8 N1 C17 126.3(2)
C8 N1 C7 119.6(2)
C17 N1 C7 114.0(2)
C10 N2 C9 121.7(2)
C10 N2 H2A 119.1
C9 N2 H2A 119.1
C10 N3 C11 122.6(2)
C10 N3 H3A 118.7
C11 N3 H3A 118.7
C32 C31 C36 120.8(4)
C32 C31 H31 119.6
C36 C31 H31 119.6
C33 C32 C31 120.5(4)
C33 C32 H32 119.7
C31 C32 H32 119.7
C34 C33 C32 119.6(4)
C34 C33 H33 120.2
C32 C33 H33 120.2
C33 C34 C35 120.5(4)
C33 C34 H34 119.8
C35 C34 H34 119.8
C36 C35 C34 119.6(3)
C36 C35 H35 120.2
C34 C35 H35 120.2
C35 C36 C31 118.9(3)
C35 C36 C37 122.7(3)
C31 C36 C37 118.4(3)
N4 C37 C36 114.3(3)
N4 C37 H37A 108.7
C36 C37 H37A 108.7
N4 C37 H37B 108.7
C36 C37 H37B 108.7
H37A C37 H37B 107.6
O2 C38 N4 120.9(3)
O2 C38 C39 118.9(2)
N4 C38 C39 120.2(2)
N5 C39 C38 107.7(2)
N5 C39 C48 110.8(2)
C38 C39 C48 113.6(2)
N5 C39 H39 108.2
C38 C39 H39 108.2
C48 C39 H39 108.2
N5 C40 N6 111.9(2)
N5 C40 S2 123.5(2)
N6 C40 S2 124.6(2)
C46 C41 C42 119.7(2)
C46 C41 N6 117.7(2)
C42 C41 N6 122.4(2)
C43 C42 C41 119.4(3)
C43 C42 H42 120.3
C41 C42 H42 120.3
C42 C43 C44 121.4(3)
C42 C43 C52B 118.8(8)
C44 C43 C52B 119.4(8)
C42 C43 C52 119.4(3)
C44 C43 C52 119.0(3)
C45 C44 C43 118.6(3)
C45 C44 H44 120.7
C43 C44 H44 120.7
C44 C45 C46 121.4(3)
C44 C45 C53B 118.4(9)
C46 C45 C53B 120.1(9)
C44 C45 C53 121.6(3)
C46 C45 C53 116.9(3)
C41 C46 C45 119.5(3)
C41 C46 H46 120.3
C45 C46 H46 120.3
N4 C47 H47A 109.5
N4 C47 H47B 109.5
H47A C47 H47B 109.5
N4 C47 H47C 109.5
H47A C47 H47C 109.5
H47B C47 H47C 109.5
C49 C48 C51 108.8(2)
C49 C48 C50 109.0(3)
C51 C48 C50 108.6(3)
C49 C48 C39 112.7(2)
C51 C48 C39 110.1(2)
C50 C48 C39 107.5(2)
C48 C49 H49A 109.5
C48 C49 H49B 109.5
H49A C49 H49B 109.5
C48 C49 H49C 109.5
H49A C49 H49C 109.5
H49B C49 H49C 109.5
C48 C50 H50A 109.5
C48 C50 H50B 109.5
H50A C50 H50B 109.5
C48 C50 H50C 109.5
H50A C50 H50C 109.5
H50B C50 H50C 109.5
C48 C51 H51A 109.5
C48 C51 H51B 109.5
H51A C51 H51B 109.5
C48 C51 H51C 109.5
H51A C51 H51C 109.5
H51B C51 H51C 109.5
F7 C52 F8 112.6(5)
F7 C52 F9 101.7(5)
F8 C52 F9 102.7(5)
F7 C52 C43 113.7(4)
F8 C52 C43 113.4(5)
F9 C52 C43 111.5(5)
F9B C52B F8B 101.4(16)
F9B C52B F7B 104.8(15)
F8B C52B F7B 107.3(16)
F9B C52B C43 114.2(14)
F8B C52B C43 111.3(16)
F7B C52B C43 116.5(12)
F11 C53 F10 105.1(4)
F11 C53 F12 106.4(4)
F10 C53 F12 106.1(5)
F11 C53 C45 113.4(4)
F10 C53 C45 112.5(6)
F12 C53 C45 112.8(4)
F12B C53B F10B 108.7(18)
F12B C53B F11B 105.5(15)
F10B C53B F11B 111.8(18)
F12B C53B C45 108.7(16)
F10B C53B C45 111(2)
F11B C53B C45 110.8(16)
C38 N4 C37 119.9(2)
C38 N4 C47 123.8(3)
C37 N4 C47 116.3(2)
C40 N5 C39 122.9(2)
C40 N5 H5 118.5
C39 N5 H5 118.5
C40 N6 C41 129.1(2)
C40 N6 H6 115.5
C41 N6 H6 115.5
Cl1 C1S Cl2 116.1(5)
Cl1 C1S H1SA 108.3
Cl2 C1S H1SA 108.3
Cl1 C1S H1SB 108.3
Cl2 C1S H1SB 108.3
H1SA C1S H1SB 107.4
Cl4 C2S Cl3 102.0(7)
Cl4 C2S H2SA 111.4
Cl3 C2S H2SA 111.4
Cl4 C2S H2SB 111.4
Cl3 C2S H2SB 111.4
H2SA C2S H2SB 109.2

loop_
_geom_bond_atom_site_label_1
_geom_bond_atom_site_label_2
_geom_bond_distance
C1 C6 1.385(4)
C1 C2 1.395(4)
C1 H1 0.9500
C2 C3 1.376(5)
C2 H2 0.9500
C3 C4 1.398(5)
C3 H3 0.9500
C4 C5 1.378(5)
C4 H4 0.9500
C5 C6 1.395(4)
C5 H5A 0.9500
C6 C7 1.513(4)
C7 N1 1.474(4)
C7 H7A 0.9900
C7 H7B 0.9900
C8 O1 1.249(3)
C8 N1 1.334(4)
C8 C9 1.539(4)
C9 N2 1.456(3)
C9 C18 1.554(3)
C9 H9 1.0000
C10 N2 1.348(3)
C10 N3 1.350(3)
C10 S1 1.678(3)
C11 C12 1.383(4)
C11 C16 1.391(4)
C11 N3 1.432(3)
C12 C13 1.387(4)
C12 H12 0.9500
C13 C14 1.393(4)
C13 C22B 1.484(10)
C13 C22 1.514(11)
C14 C15 1.382(4)
C14 H14 0.9500
C15 C16 1.395(4)
C15 C23B 1.492(10)
C15 C23 1.498(11)
C16 H16 0.9500
C17 N1 1.461(4)
C17 H17A 0.9800
C17 H17B 0.9800
C17 H17C 0.9800
C18 C20 1.524(4)
C18 C19 1.532(4)
C18 C21 1.532(4)
C19 H19A 0.9800
C19 H19B 0.9800
C19 H19C 0.9800
C20 H20A 0.9800
C20 H20B 0.9800
C20 H20C 0.9800
C21 H21A 0.9800
C21 H21B 0.9800
C21 H21C 0.9800
C22 F1 1.344(10)
C22 F3 1.352(11)
C22 F2 1.365(11)
C22B F2B 1.317(10)
C22B F3B 1.324(10)
C22B F1B 1.350(9)
C23 F6 1.331(11)
C23 F4 1.336(11)
C23 F5 1.357(12)
C23B F6B 1.332(10)
C23B F4B 1.336(10)
C23B F5B 1.348(11)
N2 H2A 0.8800
N3 H3A 0.8800
C31 C32 1.382(6)
C31 C36 1.394(5)
C31 H31 0.9500
C32 C33 1.376(6)
C32 H32 0.9500
C33 C34 1.375(6)
C33 H33 0.9500
C34 C35 1.413(5)
C34 H34 0.9500
C35 C36 1.385(5)
C35 H35 0.9500
C36 C37 1.509(5)
C37 N4 1.456(4)
C37 H37A 0.9900
C37 H37B 0.9900
C38 O2 1.249(3)
C38 N4 1.339(4)
C38 C39 1.533(4)
C39 N5 1.448(3)
C39 C48 1.559(4)
C39 H39 1.0000
C40 N5 1.349(3)
C40 N6 1.366(4)
C40 S2 1.677(3)
C41 C46 1.388(4)
C41 C42 1.397(4)
C41 N6 1.403(3)
C42 C43 1.383(4)
C42 H42 0.9500
C43 C44 1.392(4)
C43 C52B 1.485(15)
C43 C52 1.496(6)
C44 C45 1.367(4)
C44 H44 0.9500
C45 C46 1.399(4)
C45 C53B 1.480(16)
C45 C53 1.505(6)
C46 H46 0.9500
C47 N4 1.472(4)
C47 H47A 0.9800
C47 H47B 0.9800
C47 H47C 0.9800
C48 C49 1.529(4)
C48 C51 1.529(4)
C48 C50 1.541(4)
C49 H49A 0.9800
C49 H49B 0.9800
C49 H49C 0.9800
C50 H50A 0.9800
C50 H50B 0.9800
C50 H50C 0.9800
C51 H51A 0.9800
C51 H51B 0.9800
C51 H51C 0.9800
C52 F7 1.312(6)
C52 F8 1.330(6)
C52 F9 1.362(7)
C52B F9B 1.309(15)
C52B F8B 1.328(15)
C52B F7B 1.354(14)
C53 F11 1.338(6)
C53 F10 1.340(6)
C53 F12 1.343(5)
C53B F12B 1.312(15)
C53B F10B 1.327(15)
C53B F11B 1.342(15)
N5 H5 0.8800
N6 H6 0.8800
C1S Cl1 1.659(9)
C1S Cl2 1.875(11)
C1S H1SA 0.9900
C1S H1SB 0.9900
C2S Cl4 1.746(13)
C2S Cl3 1.946(12)
C2S H2SA 0.9900
C2S H2SB 0.9900

loop_
_geom_hbond_atom_site_label_D
_geom_hbond_atom_site_label_H
_geom_hbond_atom_site_label_A
_geom_hbond_distance_DH
_geom_hbond_distance_HA
_geom_hbond_distance_DA
_geom_hbond_angle_DHA
N2 H2A O2 0.88 2.24 2.974(3) 140.6
N3 H3A O2 0.88 2.18 2.986(3) 152.8
N5 H5 O1 0.88 2.21 2.946(3) 141.2
N6 H6 O1 0.88 2.00 2.850(3) 161.5

loop_
_geom_torsion_atom_site_label_1
_geom_torsion_atom_site_label_2
_geom_torsion_atom_site_label_3
_geom_torsion_atom_site_label_4
_geom_torsion
C6 C1 C2 C3 -1.2(5)
C1 C2 C3 C4 -1.2(6)
C2 C3 C4 C5 1.6(6)
C3 C4 C5 C6 0.4(6)
C2 C1 C6 C5 3.1(4)
C2 C1 C6 C7 -174.0(3)
C4 C5 C6 C1 -2.8(5)
C4 C5 C6 C7 174.4(3)
C1 C6 C7 N1 -117.4(3)
C5 C6 C7 N1 65.5(4)
O1 C8 C9 N2 -40.7(3)
N1 C8 C9 N2 137.1(2)
O1 C8 C9 C18 83.5(3)
N1 C8 C9 C18 -98.7(3)
C16 C11 C12 C13 -0.7(4)
N3 C11 C12 C13 -177.7(3)
C11 C12 C13 C14 -0.5(4)
C11 C12 C13 C22B 177.0(5)
C11 C12 C13 C22 173.7(6)
C12 C13 C14 C15 1.1(4)
C22B C13 C14 C15 -176.5(5)
C22 C13 C14 C15 -173.0(6)
C13 C14 C15 C16 -0.7(5)
C13 C14 C15 C23B 177.3(7)
C13 C14 C15 C23 174.6(7)
C12 C11 C16 C15 1.1(4)
N3 C11 C16 C15 178.1(3)
C14 C15 C16 C11 -0.5(4)
C23B C15 C16 C11 -178.4(7)
C23 C15 C16 C11 -175.7(8)
N2 C9 C18 C20 52.7(3)
C8 C9 C18 C20 -69.6(3)
N2 C9 C18 C19 173.3(2)
C8 C9 C18 C19 51.1(3)
N2 C9 C18 C21 -67.4(3)
C8 C9 C18 C21 170.3(2)
C12 C13 C22 F1 150.6(7)
C14 C13 C22 F1 -35.2(10)
C22B C13 C22 F1 13(12)
C12 C13 C22 F3 -87.9(9)
C14 C13 C22 F3 86.4(9)
C22B C13 C22 F3 135(13)
C12 C13 C22 F2 31.8(11)
C14 C13 C22 F2 -153.9(7)
C22B C13 C22 F2 -105(13)
C12 C13 C22B F2B 6.1(10)
C14 C13 C22B F2B -176.3(6)
C22 C13 C22B F2B 51(12)
C12 C13 C22B F3B -116.8(7)
C14 C13 C22B F3B 60.7(8)
C22 C13 C22B F3B -72(12)
C12 C13 C22B F1B 125.3(7)
C14 C13 C22B F1B -57.1(9)
C22 C13 C22B F1B 170(13)
C14 C15 C23 F6 151.3(9)
C16 C15 C23 F6 -33.3(14)
C23B C15 C23 F6 19(19)
C14 C15 C23 F4 18.0(15)
C16 C15 C23 F4 -166.7(10)
C23B C15 C23 F4 -115(20)
C14 C15 C23 F5 -87.7(11)
C16 C15 C23 F5 87.6(12)
C23B C15 C23 F5 139(21)
C14 C15 C23B F6B 136.4(8)
C16 C15 C23B F6B -45.6(12)
C23 C15 C23B F6B -175(21)
C14 C15 C23B F4B 24.2(13)
C16 C15 C23B F4B -157.8(8)
C23 C15 C23B F4B 73(20)
C14 C15 C23B F5B -105.7(9)
C16 C15 C23B F5B 72.3(11)
C23 C15 C23B F5B -57(20)
O1 C8 N1 C17 179.5(3)
C9 C8 N1 C17 1.8(4)
O1 C8 N1 C7 2.7(4)
C9 C8 N1 C7 -175.0(2)
C6 C7 N1 C8 -96.7(3)
C6 C7 N1 C17 86.1(3)
N3 C10 N2 C9 165.8(2)
S1 C10 N2 C9 -13.5(4)
C8 C9 N2 C10 -79.3(3)
C18 C9 N2 C10 154.4(2)
N2 C10 N3 C11 176.9(2)
S1 C10 N3 C11 -3.8(4)
C12 C11 N3 C10 -80.0(4)
C16 C11 N3 C10 102.9(3)
C36 C31 C32 C33 1.8(6)
C31 C32 C33 C34 -0.6(6)
C32 C33 C34 C35 -0.6(5)
C33 C34 C35 C36 0.7(5)
C34 C35 C36 C31 0.4(5)
C34 C35 C36 C37 -178.6(3)
C32 C31 C36 C35 -1.7(5)
C32 C31 C36 C37 177.4(3)
C35 C36 C37 N4 -14.7(4)
C31 C36 C37 N4 166.3(3)
O2 C38 C39 N5 -38.9(3)
N4 C38 C39 N5 141.7(2)
O2 C38 C39 C48 84.2(3)
N4 C38 C39 C48 -95.2(3)
C46 C41 C42 C43 -0.6(4)
N6 C41 C42 C43 -175.7(3)
C41 C42 C43 C44 0.8(5)
C41 C42 C43 C52B -171.8(8)
C41 C42 C43 C52 174.8(4)
C42 C43 C44 C45 -0.3(5)
C52B C43 C44 C45 172.3(8)
C52 C43 C44 C45 -174.3(4)
C43 C44 C45 C46 -0.4(4)
C43 C44 C45 C53B -178.6(10)
C43 C44 C45 C53 176.4(4)
C42 C41 C46 C45 -0.1(4)
N6 C41 C46 C45 175.2(2)
C44 C45 C46 C41 0.6(4)
C53B C45 C46 C41 178.8(10)
C53 C45 C46 C41 -176.3(3)
N5 C39 C48 C49 59.6(3)
C38 C39 C48 C49 -61.8(3)
N5 C39 C48 C51 -178.7(2)
C38 C39 C48 C51 59.8(3)
N5 C39 C48 C50 -60.6(3)
C38 C39 C48 C50 178.0(2)
C42 C43 C52 F7 153.7(5)
C44 C43 C52 F7 -32.2(7)
C52B C43 C52 F7 63(4)
C42 C43 C52 F8 23.3(7)
C44 C43 C52 F8 -162.5(4)
C52B C43 C52 F8 -67(5)
C42 C43 C52 F9 -92.0(5)
C44 C43 C52 F9 82.2(5)
C52B C43 C52 F9 177(5)
C42 C43 C52B F9B -144.8(13)
C44 C43 C52B F9B 42.4(17)
C52 C43 C52B F9B -49(4)
C42 C43 C52B F8B -30.7(17)
C44 C43 C52B F8B 156.5(13)
C52 C43 C52B F8B 65(4)
C42 C43 C52B F7B 92.7(16)
C44 C43 C52B F7B -80.1(15)
C52 C43 C52B F7B -171(6)
C44 C45 C53 F11 10.7(6)
C46 C45 C53 F11 -172.3(4)
C53B C45 C53 F11 -44(12)
C44 C45 C53 F10 129.8(4)
C46 C45 C53 F10 -53.3(5)
C53B C45 C53 F10 75(12)
C44 C45 C53 F12 -110.3(5)
C46 C45 C53 F12 66.7(5)
C53B C45 C53 F12 -165(12)
C44 C45 C53B F12B -91.5(15)
C46 C45 C53B F12B 90.3(15)
C53 C45 C53B F12B 36(11)
C44 C45 C53B F10B 148.9(15)
C46 C45 C53B F10B -29(2)
C53 C45 C53B F10B -83(12)
C44 C45 C53B F11B 24.0(19)
C46 C45 C53B F11B -154.2(12)
C53 C45 C53B F11B 152(13)
O2 C38 N4 C37 -9.4(4)
C39 C38 N4 C37 170.0(2)
O2 C38 N4 C47 168.0(3)
C39 C38 N4 C47 -12.6(4)
C36 C37 N4 C38 101.6(3)
C36 C37 N4 C47 -76.0(3)
N6 C40 N5 C39 169.4(2)
S2 C40 N5 C39 -9.0(4)
C38 C39 N5 C40 -83.0(3)
C48 C39 N5 C40 152.1(2)
N5 C40 N6 C41 170.5(3)
S2 C40 N6 C41 -11.1(4)
C46 C41 N6 C40 146.9(3)
C42 C41 N6 C40 -37.9(4)
